data_1544419
loop_
_publ_author_name
'Robertson, Ellen J.'
'Proulx, Caroline'
'Su, Jessica K.'
'Garcia, Rita L.'
'Yoo, Stan'
'Nehls, Eric M.'
'Connolly, Michael D.'
'Taravati, Laudann'
'Zuckermann, Ronald N.'

_publ_section_title
;
 Molecular Engineering of the Peptoid Nanosheet Hydrophobic Core.
;
_journal_issue 45
_journal_name_full 'Langmuir : the ACS journal of surfaces and colloids'
_journal_page_first 11946
_journal_paper_doi 10.1021/acs.langmuir.6b02735
_journal_volume 32
_journal_year 2016
_chemical_formula_sum 'C24 H30 N2 O2'
_chemical_formula_weight 378.50
_chemical_name_common JS-DKP-13dimethylphenyl
_chemical_name_systematic
; 
 zuckermann25 
;
_space_group.centring_type P

_space_group_crystal_system monoclinic
_space_group_IT_number 14
_space_group_name_Hall '-P 2ybc'
_space_group_name_H-M_alt 'P 1 21/c 1'
_symmetry_space_group_name_Hall '-P 2ybc'
_symmetry_space_group_name_H-M 'P 1 21/c 1'
_atom_sites_solution_hydrogens geom
_atom_sites_solution_primary iterative
_atom_sites_solution_secondary difmap
_audit_creation_method SHELXL-2014
_cell_angle_alpha 90
_cell_angle_beta 96.5190(10)
_cell_angle_gamma 90
_cell_formula_units_Z 6
_cell_length_a 15.0462(3)
_cell_length_b 6.2345(2)
_cell_length_c 32.4582(7)
_cell_measurement_reflns_used 9879
_cell_measurement_temperature 100(2)
_cell_measurement_theta_max 68.19
_cell_measurement_theta_min 4.26
_cell_volume 3025.07(13)
_computing_cell_refinement 'Bruker SAINT'
_computing_data_collection 'Bruker APEX2'
_computing_data_reduction 'Bruker SAINT'
_computing_molecular_graphics ORTEP-32
_computing_publication_material WinGX
_computing_structure_refinement SHELXL-2014
_computing_structure_solution SHELXT
_diffrn_ambient_temperature 100(2)
_diffrn_detector_area_resol_mean 8.366
_diffrn_measured_fraction_theta_full 0.997
_diffrn_measured_fraction_theta_max 0.993
_diffrn_measurement_device_type 'Bruker APEX-II CCD'
_diffrn_measurement_method 'phi and omega scans'
_diffrn_radiation_type CuK\a
_diffrn_radiation_wavelength 1.54178
_diffrn_reflns_av_R_equivalents 0.0424
_diffrn_reflns_av_unetI/netI 0.0211
_diffrn_reflns_Laue_measured_fraction_full 0.997
_diffrn_reflns_Laue_measured_fraction_max 0.993
_diffrn_reflns_limit_h_max 18
_diffrn_reflns_limit_h_min -17
_diffrn_reflns_limit_k_max 7
_diffrn_reflns_limit_k_min -7
_diffrn_reflns_limit_l_max 39
_diffrn_reflns_limit_l_min -39
_diffrn_reflns_number 59666
_diffrn_reflns_point_group_measured_fraction_full 0.997
_diffrn_reflns_point_group_measured_fraction_max 0.993
_diffrn_reflns_theta_full 67.000
_diffrn_reflns_theta_max 68.356
_diffrn_reflns_theta_min 4.255
_diffrn_source 'microfocus rotating anode'
_exptl_absorpt_coefficient_mu 0.621
_exptl_absorpt_correction_T_max 0.929
_exptl_absorpt_correction_T_min 0.843
_exptl_absorpt_correction_type multi-scan
_exptl_absorpt_process_details SADABS
_exptl_crystal_colour colorless
_exptl_crystal_density_diffrn 1.247
_exptl_crystal_description block
_exptl_crystal_F_000 1224
_exptl_crystal_size_max 0.030
_exptl_crystal_size_mid 0.020
_exptl_crystal_size_min 0.020
_refine_diff_density_max 0.183
_refine_diff_density_min -0.227
_refine_diff_density_rms 0.040
_refine_ls_extinction_method none
_refine_ls_goodness_of_fit_ref 1.043
_refine_ls_hydrogen_treatment constr
_refine_ls_matrix_type full
_refine_ls_number_parameters 385
_refine_ls_number_reflns 5524
_refine_ls_number_restraints 0
_refine_ls_restrained_S_all 1.043
_refine_ls_R_factor_all 0.0487
_refine_ls_R_factor_gt 0.0400
_refine_ls_shift/su_max 0.001
_refine_ls_shift/su_mean 0.000
_refine_ls_structure_factor_coef Fsqd
_refine_ls_weighting_details 'w=1/[\s^2^(Fo^2^)+(0.0485P)^2^+1.3903P] where P=(Fo^2^+2Fc^2^)/3'
_refine_ls_weighting_scheme calc
_refine_ls_wR_factor_gt 0.1018
_refine_ls_wR_factor_ref 0.1072
_reflns_Friedel_coverage 0.000
_reflns_number_gt 4666
_reflns_number_total 5524
_reflns_threshold_expression 'I > 2\s(I)'
_cod_data_source_file la6b02735_si_002.cif
_cod_data_source_block zuckermann25
_cod_depositor_comments
;Adding full bibliography for 1544416--1544422.cif.

The following automatic conversions were performed:

'_space_group.centring_type' value 'primitive' was replaced with the
value 'P' as specified in the replacement file
'/home/antanas/src/cod-tools/trunk/data/replacement-values/replacement_values.lst'.

Automatic conversion script
Id: cif_fix_values 5642 2017-10-24 12:04:52Z antanas 
;
_cod_database_code 1544419
_shelx_space_group_comment
; 
The symmetry employed for this shelxl refinement is uniquely defined 
by the following loop, which should always be used as a source of 
symmetry information in preference to the above space-group names. 
They are only intended as comments. 
;
_shelx_estimated_absorpt_t_min 0.982
_shelx_estimated_absorpt_t_max 0.988
_shelxl_version_number 2014-3

loop_
_space_group_symop_operation_xyz
'x, y, z'
'-x, y+1/2, -z+1/2'
'-x, -y, -z'
'x, -y-1/2, z-1/2'

loop_
_atom_site_label
_atom_site_type_symbol
_atom_site_fract_x
_atom_site_fract_y
_atom_site_fract_z
_atom_site_U_iso_or_equiv
_atom_site_adp_type
_atom_site_occupancy
_atom_site_site_symmetry_order
_atom_site_calc_flag
_atom_site_refinement_flags_posn
_atom_site_refinement_flags_adp
C1 C 0.17965(9) 0.8806(2) 0.25337(4) 0.0190(3) Uani 1 1 d . .
C2 C 0.23693(9) 0.8699(2) 0.29459(4) 0.0214(3) Uani 1 1 d . .
H2A H 0.1982 0.8282 0.3160 0.026 Uiso 1 1 calc R U
H2B H 0.2814 0.7539 0.2931 0.026 Uiso 1 1 calc R U
C3 C 0.29267(9) 1.2370(2) 0.28443(4) 0.0190(3) Uani 1 1 d . .
C4 C 0.24068(9) 1.2414(2) 0.24199(4) 0.0193(3) Uani 1 1 d . .
H4A H 0.2049 1.3751 0.2395 0.023 Uiso 1 1 calc R U
H4B H 0.2839 1.2490 0.2212 0.023 Uiso 1 1 calc R U
C5 C 0.12264(9) 1.0806(2) 0.19199(4) 0.0205(3) Uani 1 1 d . .
H5A H 0.1061 0.9353 0.1815 0.025 Uiso 1 1 calc R U
H5B H 0.1559 1.1526 0.1713 0.025 Uiso 1 1 calc R U
C6 C 0.03725(9) 1.2079(2) 0.19683(4) 0.0221(3) Uani 1 1 d . .
H6A H 0.0088 1.1503 0.2205 0.027 Uiso 1 1 calc R U
H6B H 0.0528 1.3600 0.2028 0.027 Uiso 1 1 calc R U
C7 C -0.02791(9) 1.1943(2) 0.15787(4) 0.0209(3) Uani 1 1 d . .
C8 C -0.08348(9) 1.0138(2) 0.15002(4) 0.0211(3) Uani 1 1 d . .
C9 C -0.14024(9) 1.0047(2) 0.11290(4) 0.0232(3) Uani 1 1 d . .
H9 H -0.1777 0.8829 0.1076 0.028 Uiso 1 1 calc R U
C10 C -0.14398(9) 1.1678(3) 0.08331(4) 0.0249(3) Uani 1 1 d . .
C11 C -0.08911(10) 1.3452(3) 0.09163(5) 0.0267(3) Uani 1 1 d . .
H11 H -0.0904 1.4589 0.0721 0.032 Uiso 1 1 calc R U
C12 C -0.03224(9) 1.3573(2) 0.12848(5) 0.0240(3) Uani 1 1 d . .
H12 H 0.0046 1.4803 0.1337 0.029 Uiso 1 1 calc R U
C13 C -0.08482(10) 0.8373(2) 0.18164(5) 0.0261(3) Uani 1 1 d . .
H13A H -0.0239 0.7836 0.1891 0.039 Uiso 1 1 calc R U
H13B H -0.1231 0.7202 0.1699 0.039 Uiso 1 1 calc R U
H13C H -0.1083 0.8934 0.2065 0.039 Uiso 1 1 calc R U
C14 C -0.20554(11) 1.1524(3) 0.04327(5) 0.0340(4) Uani 1 1 d . .
H14A H -0.2668 1.1868 0.0485 0.051 Uiso 1 1 calc R U
H14B H -0.2037 1.0063 0.0322 0.051 Uiso 1 1 calc R U
H14C H -0.1861 1.2540 0.0231 0.051 Uiso 1 1 calc R U
C15 C 0.33521(9) 1.0568(2) 0.34976(4) 0.0205(3) Uani 1 1 d . .
H15A H 0.3039 0.9620 0.3679 0.025 Uiso 1 1 calc R U
H15B H 0.3378 1.2024 0.3620 0.025 Uiso 1 1 calc R U
C16 C 0.43050(9) 0.9738(2) 0.34804(4) 0.0213(3) Uani 1 1 d . .
H16A H 0.4278 0.8362 0.3327 0.026 Uiso 1 1 calc R U
H16B H 0.4637 1.0776 0.3325 0.026 Uiso 1 1 calc R U
C17 C 0.48109(9) 0.9400(2) 0.39059(4) 0.0193(3) Uani 1 1 d . .
C18 C 0.46988(9) 0.7517(2) 0.41317(4) 0.0198(3) Uani 1 1 d . .
C19 C 0.52013(9) 0.7249(2) 0.45167(4) 0.0215(3) Uani 1 1 d . .
H19 H 0.5128 0.5969 0.4668 0.026 Uiso 1 1 calc R U
C20 C 0.58055(9) 0.8786(2) 0.46876(4) 0.0220(3) Uani 1 1 d . .
C21 C 0.59028(9) 1.0651(2) 0.44616(4) 0.0232(3) Uani 1 1 d . .
H21 H 0.6306 1.1734 0.4572 0.028 Uiso 1 1 calc R U
C22 C 0.54139(9) 1.0941(2) 0.40763(4) 0.0212(3) Uani 1 1 d . .
H22 H 0.5493 1.2220 0.3926 0.025 Uiso 1 1 calc R U
C23 C 0.40888(10) 0.5750(2) 0.39556(5) 0.0247(3) Uani 1 1 d . .
H23A H 0.4115 0.4552 0.4152 0.037 Uiso 1 1 calc R U
H23B H 0.4280 0.5256 0.3693 0.037 Uiso 1 1 calc R U
H23C H 0.3474 0.6290 0.3907 0.037 Uiso 1 1 calc R U
C24 C 0.63443(10) 0.8435(3) 0.51042(5) 0.0291(3) Uani 1 1 d . .
H24A H 0.6086 0.9279 0.5316 0.044 Uiso 1 1 calc R U
H24B H 0.6964 0.8887 0.5090 0.044 Uiso 1 1 calc R U
H24C H 0.6333 0.6910 0.5177 0.044 Uiso 1 1 calc R U
C25 C 0.94320(9) 0.6888(2) 0.49253(4) 0.0218(3) Uani 1 1 d . .
C26 C 0.99111(10) 0.3335(2) 0.46890(4) 0.0233(3) Uani 1 1 d . .
H26A H 1.0246 0.3193 0.4445 0.028 Uiso 1 1 calc R U
H26B H 0.9487 0.2119 0.4681 0.028 Uiso 1 1 calc R U
C27 C 0.87759(9) 0.5504(2) 0.42629(4) 0.0231(3) Uani 1 1 d . .
H27A H 0.9023 0.4708 0.4038 0.028 Uiso 1 1 calc R U
H27B H 0.8728 0.7033 0.4181 0.028 Uiso 1 1 calc R U
C28 C 0.78390(9) 0.4642(3) 0.43115(4) 0.0246(3) Uani 1 1 d . .
H28A H 0.7894 0.3232 0.4452 0.029 Uiso 1 1 calc R U
H28B H 0.7536 0.5635 0.4488 0.029 Uiso 1 1 calc R U
C29 C 0.72754(9) 0.4396(2) 0.38982(4) 0.0203(3) Uani 1 1 d . .
C30 C 0.73624(9) 0.2584(2) 0.36490(5) 0.0229(3) Uani 1 1 d . .
C31 C 0.68422(9) 0.2426(2) 0.32676(5) 0.0236(3) Uani 1 1 d . .
H31 H 0.6906 0.1195 0.3101 0.028 Uiso 1 1 calc R U
C32 C 0.62324(9) 0.4002(2) 0.31210(4) 0.0221(3) Uani 1 1 d . .
C33 C 0.61527(9) 0.5789(2) 0.33715(4) 0.0226(3) Uani 1 1 d . .
H33 H 0.5743 0.6894 0.3280 0.027 Uiso 1 1 calc R U
C34 C 0.66638(9) 0.5974(2) 0.37530(4) 0.0215(3) Uani 1 1 d . .
H34 H 0.6595 0.7205 0.3919 0.026 Uiso 1 1 calc R U
C35 C 0.79958(11) 0.0797(3) 0.37934(6) 0.0360(4) Uani 1 1 d . .
H35A H 0.7973 -0.0317 0.3579 0.054 Uiso 1 1 calc R U
H35B H 0.7821 0.0181 0.4050 0.054 Uiso 1 1 calc R U
H35C H 0.8606 0.1364 0.3845 0.054 Uiso 1 1 calc R U
C36 C 0.56699(10) 0.3771(3) 0.27078(5) 0.0299(4) Uani 1 1 d . .
H36A H 0.5835 0.2447 0.2573 0.045 Uiso 1 1 calc R U
H36B H 0.5774 0.5002 0.2532 0.045 Uiso 1 1 calc R U
H36C H 0.5036 0.3715 0.2751 0.045 Uiso 1 1 calc R U
N1 N 0.18058(7) 1.06187(19) 0.23117(3) 0.0186(3) Uani 1 1 d . .
N2 N 0.28474(7) 1.06458(19) 0.30848(3) 0.0190(3) Uani 1 1 d . .
N3 N 0.93933(8) 0.5312(2) 0.46431(4) 0.0216(3) Uani 1 1 d . .
O1 O 0.13350(6) 0.72326(16) 0.24205(3) 0.0234(2) Uani 1 1 d . .
O2 O 0.33982(6) 1.39301(16) 0.29555(3) 0.0239(2) Uani 1 1 d . .
O3 O 0.89594(7) 0.85054(17) 0.48854(3) 0.0292(3) Uani 1 1 d . .

loop_
_atom_site_aniso_label
_atom_site_aniso_U_11
_atom_site_aniso_U_22
_atom_site_aniso_U_33
_atom_site_aniso_U_23
_atom_site_aniso_U_13
_atom_site_aniso_U_12
C1 0.0171(6) 0.0173(7) 0.0234(7) -0.0005(5) 0.0061(5) 0.0008(5)
C2 0.0220(7) 0.0160(7) 0.0261(7) 0.0018(6) 0.0028(6) -0.0007(6)
C3 0.0161(6) 0.0170(7) 0.0245(7) 0.0001(5) 0.0051(5) 0.0015(5)
C4 0.0195(7) 0.0152(7) 0.0236(7) 0.0008(5) 0.0047(5) -0.0009(5)
C5 0.0216(7) 0.0212(7) 0.0190(7) 0.0000(5) 0.0026(5) -0.0006(6)
C6 0.0212(7) 0.0217(7) 0.0234(7) -0.0033(6) 0.0026(6) 0.0002(6)
C7 0.0181(7) 0.0230(7) 0.0221(7) -0.0036(6) 0.0040(5) 0.0032(6)
C8 0.0190(7) 0.0225(7) 0.0228(7) -0.0030(6) 0.0070(5) 0.0018(6)
C9 0.0205(7) 0.0234(8) 0.0263(7) -0.0046(6) 0.0056(6) -0.0021(6)
C10 0.0212(7) 0.0315(8) 0.0227(7) -0.0017(6) 0.0048(6) 0.0033(6)
C11 0.0247(7) 0.0280(8) 0.0282(8) 0.0064(6) 0.0056(6) 0.0025(6)
C12 0.0206(7) 0.0205(7) 0.0316(8) 0.0006(6) 0.0056(6) -0.0005(6)
C13 0.0258(7) 0.0243(8) 0.0290(8) 0.0008(6) 0.0060(6) -0.0021(6)
C14 0.0303(8) 0.0452(10) 0.0261(8) 0.0006(7) 0.0008(6) 0.0017(8)
C15 0.0210(7) 0.0208(7) 0.0196(7) 0.0001(5) 0.0022(5) 0.0011(6)
C16 0.0205(7) 0.0238(7) 0.0201(7) 0.0026(6) 0.0040(5) 0.0012(6)
C17 0.0174(6) 0.0210(7) 0.0200(7) 0.0010(5) 0.0044(5) 0.0026(6)
C18 0.0190(7) 0.0198(7) 0.0214(7) -0.0014(5) 0.0059(5) 0.0006(6)
C19 0.0238(7) 0.0210(7) 0.0207(7) 0.0026(6) 0.0064(6) 0.0027(6)
C20 0.0209(7) 0.0250(8) 0.0205(7) -0.0015(6) 0.0038(5) 0.0035(6)
C21 0.0203(7) 0.0236(8) 0.0257(7) -0.0025(6) 0.0028(6) -0.0011(6)
C22 0.0207(7) 0.0183(7) 0.0251(7) 0.0025(6) 0.0051(5) 0.0012(6)
C23 0.0263(7) 0.0218(8) 0.0258(7) -0.0001(6) 0.0027(6) -0.0017(6)
C24 0.0298(8) 0.0340(9) 0.0228(7) 0.0005(6) -0.0004(6) 0.0028(7)
C25 0.0187(7) 0.0192(7) 0.0274(7) 0.0023(6) 0.0027(6) -0.0013(6)
C26 0.0225(7) 0.0192(7) 0.0279(7) 0.0001(6) 0.0009(6) 0.0007(6)
C27 0.0225(7) 0.0229(8) 0.0233(7) 0.0044(6) -0.0005(6) -0.0010(6)
C28 0.0222(7) 0.0277(8) 0.0237(7) 0.0018(6) 0.0023(6) -0.0004(6)
C29 0.0166(6) 0.0225(7) 0.0223(7) 0.0013(6) 0.0046(5) -0.0026(6)
C30 0.0194(7) 0.0190(7) 0.0308(8) 0.0014(6) 0.0052(6) 0.0002(6)
C31 0.0222(7) 0.0210(7) 0.0287(8) -0.0057(6) 0.0083(6) -0.0027(6)
C32 0.0194(7) 0.0259(8) 0.0220(7) 0.0004(6) 0.0062(5) -0.0038(6)
C33 0.0191(7) 0.0230(8) 0.0262(7) 0.0029(6) 0.0046(5) 0.0022(6)
C34 0.0200(7) 0.0200(7) 0.0255(7) -0.0030(6) 0.0067(5) 0.0002(6)
C35 0.0303(8) 0.0225(8) 0.0534(10) -0.0011(7) -0.0028(7) 0.0040(7)
C36 0.0281(8) 0.0374(9) 0.0241(7) 0.0003(7) 0.0026(6) -0.0051(7)
N1 0.0190(6) 0.0160(6) 0.0209(6) 0.0005(5) 0.0028(4) -0.0014(5)
N2 0.0182(6) 0.0170(6) 0.0216(6) 0.0007(5) 0.0021(4) 0.0004(5)
N3 0.0201(6) 0.0198(6) 0.0242(6) 0.0025(5) 0.0001(5) 0.0007(5)
O1 0.0239(5) 0.0174(5) 0.0285(5) 0.0002(4) 0.0013(4) -0.0041(4)
O2 0.0232(5) 0.0177(5) 0.0303(5) 0.0000(4) 0.0000(4) -0.0031(4)
O3 0.0269(5) 0.0216(6) 0.0377(6) 0.0007(5) -0.0021(4) 0.0048(4)

loop_
_atom_type_symbol
_atom_type_description
_atom_type_scat_dispersion_real
_atom_type_scat_dispersion_imag
_atom_type_scat_source
C C 0.0181 0.0091 'International Tables Vol C Tables 4.2.6.8 and 6.1.1.4'
H H 0.0000 0.0000 'International Tables Vol C Tables 4.2.6.8 and 6.1.1.4'
N N 0.0311 0.0180 'International Tables Vol C Tables 4.2.6.8 and 6.1.1.4'
O O 0.0492 0.0322 'International Tables Vol C Tables 4.2.6.8 and 6.1.1.4'

loop_
_geom_angle_atom_site_label_1
_geom_angle_atom_site_label_2
_geom_angle_atom_site_label_3
_geom_angle
_geom_angle_site_symmetry_1
_geom_angle_site_symmetry_3
O1 C1 N1 123.35(13) . .
O1 C1 C2 118.33(12) . .
N1 C1 C2 118.31(12) . .
N2 C2 C1 116.74(12) . .
N2 C2 H2A 108.1 . .
C1 C2 H2A 108.1 . .
N2 C2 H2B 108.1 . .
C1 C2 H2B 108.1 . .
H2A C2 H2B 107.3 . .
O2 C3 N2 123.21(13) . .
O2 C3 C4 118.38(12) . .
N2 C3 C4 118.40(12) . .
N1 C4 C3 116.77(11) . .
N1 C4 H4A 108.1 . .
C3 C4 H4A 108.1 . .
N1 C4 H4B 108.1 . .
C3 C4 H4B 108.1 . .
H4A C4 H4B 107.3 . .
N1 C5 C6 112.08(11) . .
N1 C5 H5A 109.2 . .
C6 C5 H5A 109.2 . .
N1 C5 H5B 109.2 . .
C6 C5 H5B 109.2 . .
H5A C5 H5B 107.9 . .
C7 C6 C5 110.89(11) . .
C7 C6 H6A 109.5 . .
C5 C6 H6A 109.5 . .
C7 C6 H6B 109.5 . .
C5 C6 H6B 109.5 . .
H6A C6 H6B 108.0 . .
C12 C7 C8 118.64(13) . .
C12 C7 C6 120.55(13) . .
C8 C7 C6 120.78(13) . .
C9 C8 C7 118.76(13) . .
C9 C8 C13 120.25(13) . .
C7 C8 C13 120.94(13) . .
C10 C9 C8 122.49(14) . .
C10 C9 H9 118.8 . .
C8 C9 H9 118.8 . .
C11 C10 C9 118.03(13) . .
C11 C10 C14 120.72(14) . .
C9 C10 C14 121.24(14) . .
C10 C11 C12 120.30(14) . .
C10 C11 H11 119.9 . .
C12 C11 H11 119.9 . .
C7 C12 C11 121.77(14) . .
C7 C12 H12 119.1 . .
C11 C12 H12 119.1 . .
C8 C13 H13A 109.5 . .
C8 C13 H13B 109.5 . .
H13A C13 H13B 109.5 . .
C8 C13 H13C 109.5 . .
H13A C13 H13C 109.5 . .
H13B C13 H13C 109.5 . .
C10 C14 H14A 109.5 . .
C10 C14 H14B 109.5 . .
H14A C14 H14B 109.5 . .
C10 C14 H14C 109.5 . .
H14A C14 H14C 109.5 . .
H14B C14 H14C 109.5 . .
N2 C15 C16 111.61(11) . .
N2 C15 H15A 109.3 . .
C16 C15 H15A 109.3 . .
N2 C15 H15B 109.3 . .
C16 C15 H15B 109.3 . .
H15A C15 H15B 108.0 . .
C17 C16 C15 112.93(11) . .
C17 C16 H16A 109.0 . .
C15 C16 H16A 109.0 . .
C17 C16 H16B 109.0 . .
C15 C16 H16B 109.0 . .
H16A C16 H16B 107.8 . .
C22 C17 C18 118.75(13) . .
C22 C17 C16 120.25(13) . .
C18 C17 C16 120.98(12) . .
C19 C18 C17 118.86(13) . .
C19 C18 C23 119.85(13) . .
C17 C18 C23 121.20(12) . .
C20 C19 C18 122.52(13) . .
C20 C19 H19 118.7 . .
C18 C19 H19 118.7 . .
C21 C20 C19 117.92(13) . .
C21 C20 C24 120.98(13) . .
C19 C20 C24 121.10(13) . .
C22 C21 C20 120.45(13) . .
C22 C21 H21 119.8 . .
C20 C21 H21 119.8 . .
C21 C22 C17 121.50(13) . .
C21 C22 H22 119.2 . .
C17 C22 H22 119.2 . .
C18 C23 H23A 109.5 . .
C18 C23 H23B 109.5 . .
H23A C23 H23B 109.5 . .
C18 C23 H23C 109.5 . .
H23A C23 H23C 109.5 . .
H23B C23 H23C 109.5 . .
C20 C24 H24A 109.5 . .
C20 C24 H24B 109.5 . .
H24A C24 H24B 109.5 . .
C20 C24 H24C 109.5 . .
H24A C24 H24C 109.5 . .
H24B C24 H24C 109.5 . .
O3 C25 N3 123.26(13) . .
O3 C25 C26 118.55(13) . 3_766
N3 C25 C26 118.19(13) . 3_766
N3 C26 C25 117.05(12) . 3_766
N3 C26 H26A 108.0 . .
C25 C26 H26A 108.0 3_766 .
N3 C26 H26B 108.0 . .
C25 C26 H26B 108.0 3_766 .
H26A C26 H26B 107.3 . .
N3 C27 C28 112.79(11) . .
N3 C27 H27A 109.0 . .
C28 C27 H27A 109.0 . .
N3 C27 H27B 109.0 . .
C28 C27 H27B 109.0 . .
H27A C27 H27B 107.8 . .
C29 C28 C27 111.95(11) . .
C29 C28 H28A 109.2 . .
C27 C28 H28A 109.2 . .
C29 C28 H28B 109.2 . .
C27 C28 H28B 109.2 . .
H28A C28 H28B 107.9 . .
C34 C29 C30 118.35(13) . .
C34 C29 C28 120.75(13) . .
C30 C29 C28 120.90(13) . .
C31 C30 C29 119.34(13) . .
C31 C30 C35 119.79(14) . .
C29 C30 C35 120.86(14) . .
C32 C31 C30 122.47(14) . .
C32 C31 H31 118.8 . .
C30 C31 H31 118.8 . .
C31 C32 C33 117.55(13) . .
C31 C32 C36 121.20(14) . .
C33 C32 C36 121.24(14) . .
C34 C33 C32 120.84(13) . .
C34 C33 H33 119.6 . .
C32 C33 H33 119.6 . .
C33 C34 C29 121.44(13) . .
C33 C34 H34 119.3 . .
C29 C34 H34 119.3 . .
C30 C35 H35A 109.5 . .
C30 C35 H35B 109.5 . .
H35A C35 H35B 109.5 . .
C30 C35 H35C 109.5 . .
H35A C35 H35C 109.5 . .
H35B C35 H35C 109.5 . .
C32 C36 H36A 109.5 . .
C32 C36 H36B 109.5 . .
H36A C36 H36B 109.5 . .
C32 C36 H36C 109.5 . .
H36A C36 H36C 109.5 . .
H36B C36 H36C 109.5 . .
C1 N1 C4 124.20(11) . .
C1 N1 C5 119.53(11) . .
C4 N1 C5 116.15(11) . .
C3 N2 C2 124.14(11) . .
C3 N2 C15 119.19(12) . .
C2 N2 C15 116.26(11) . .
C25 N3 C26 124.69(12) . .
C25 N3 C27 119.37(12) . .
C26 N3 C27 115.91(12) . .

loop_
_geom_bond_atom_site_label_1
_geom_bond_atom_site_label_2
_geom_bond_distance
_geom_bond_site_symmetry_2
C1 O1 1.2336(17) .
C1 N1 1.3412(18) .
C1 C2 1.5083(19) .
C2 N2 1.4563(18) .
C2 H2A 0.9900 .
C2 H2B 0.9900 .
C3 O2 1.2334(17) .
C3 N2 1.3418(18) .
C3 C4 1.5052(19) .
C4 N1 1.4566(17) .
C4 H4A 0.9900 .
C4 H4B 0.9900 .
C5 N1 1.4628(17) .
C5 C6 1.5335(19) .
C5 H5A 0.9900 .
C5 H5B 0.9900 .
C6 C7 1.5117(19) .
C6 H6A 0.9900 .
C6 H6B 0.9900 .
C7 C12 1.390(2) .
C7 C8 1.408(2) .
C8 C9 1.397(2) .
C8 C13 1.507(2) .
C9 C10 1.395(2) .
C9 H9 0.9500 .
C10 C11 1.388(2) .
C10 C14 1.511(2) .
C11 C12 1.391(2) .
C11 H11 0.9500 .
C12 H12 0.9500 .
C13 H13A 0.9800 .
C13 H13B 0.9800 .
C13 H13C 0.9800 .
C14 H14A 0.9800 .
C14 H14B 0.9800 .
C14 H14C 0.9800 .
C15 N2 1.4641(17) .
C15 C16 1.5313(19) .
C15 H15A 0.9900 .
C15 H15B 0.9900 .
C16 C17 1.5139(18) .
C16 H16A 0.9900 .
C16 H16B 0.9900 .
C17 C22 1.393(2) .
C17 C18 1.404(2) .
C18 C19 1.3951(19) .
C18 C23 1.505(2) .
C19 C20 1.392(2) .
C19 H19 0.9500 .
C20 C21 1.392(2) .
C20 C24 1.5116(19) .
C21 C22 1.389(2) .
C21 H21 0.9500 .
C22 H22 0.9500 .
C23 H23A 0.9800 .
C23 H23B 0.9800 .
C23 H23C 0.9800 .
C24 H24A 0.9800 .
C24 H24B 0.9800 .
C24 H24C 0.9800 .
C25 O3 1.2322(18) .
C25 N3 1.3404(19) .
C25 C26 1.5109(19) 3_766
C26 N3 1.4563(18) .
C26 C25 1.5109(19) 3_766
C26 H26A 0.9900 .
C26 H26B 0.9900 .
C27 N3 1.4629(17) .
C27 C28 1.5336(19) .
C27 H27A 0.9900 .
C27 H27B 0.9900 .
C28 C29 1.5115(19) .
C28 H28A 0.9900 .
C28 H28B 0.9900 .
C29 C34 1.392(2) .
C29 C30 1.404(2) .
C30 C31 1.391(2) .
C30 C35 1.506(2) .
C31 C32 1.391(2) .
C31 H31 0.9500 .
C32 C33 1.392(2) .
C32 C36 1.5091(19) .
C33 C34 1.386(2) .
C33 H33 0.9500 .
C34 H34 0.9500 .
C35 H35A 0.9800 .
C35 H35B 0.9800 .
C35 H35C 0.9800 .
C36 H36A 0.9800 .
C36 H36B 0.9800 .
C36 H36C 0.9800 .
